data_4089227
loop_
_publ_author_name
'Chen, Daqing'
'Li, Kai'
'Guan, Xiangguo'
'Cheng, Gang'
'Yang, Chen'
'Che, Chi-Ming'

_publ_section_title
;
 Luminescent Iridium(III) Complexes Supported by a Tetradentate Trianionic
 Ligand Scaffold with Mixed O, N, and C Donor Atoms: Synthesis,
 Structures, Photophysical Properties, and Material Applications
;
_journal_issue 7
_journal_name_full Organometallics
_journal_page_first 1331
_journal_paper_doi 10.1021/acs.organomet.7b00038
_journal_volume 36
_journal_year 2017
_chemical_formula_moiety 'C44 H34 Ir N3 O2, 2(C H Cl3)'
_chemical_formula_sum 'C46 H36 Cl6 Ir N3 O2'
_chemical_formula_weight 1067.68
_space_group_crystal_system monoclinic
_space_group_IT_number 14
_space_group_name_Hall '-P 2ybc'
_space_group_name_H-M_alt 'P 1 21/c 1'
_atom_sites_solution_hydrogens geom
_audit_creation_date 2017-01-17
_audit_creation_method
;
Olex2 1.2
(compiled 2017.01.04 svn.r3372 for OlexSys, GUI svn.r5292)
;
_cell_angle_alpha 90
_cell_angle_beta 93.969(2)
_cell_angle_gamma 90
_cell_formula_units_Z 4
_cell_length_a 12.7093(8)
_cell_length_b 14.5726(9)
_cell_length_c 22.7312(14)
_cell_measurement_reflns_used 9044
_cell_measurement_temperature 100
_cell_measurement_theta_max 66.04
_cell_measurement_theta_min 3.61
_cell_volume 4199.9(5)
_computing_cell_refinement 'Bruker SMART'
_computing_data_collection 'Bruker SMART'
_computing_data_reduction 'Bruker SAINT'
_computing_molecular_graphics 'Olex2 (Dolomanov et al., 2009)'
_computing_publication_material 'Olex2 (Dolomanov et al., 2009)'
_computing_structure_refinement 'ShelXL (Sheldrick, 2015)'
_diffrn_ambient_temperature 100.0
_diffrn_measured_fraction_theta_full 0.979
_diffrn_measured_fraction_theta_max 0.979
_diffrn_measurement_device_type 'CCD area detector'
_diffrn_measurement_method 'phi and omega scans'
_diffrn_radiation_monochromator graphite
_diffrn_radiation_type CuK\a
_diffrn_radiation_wavelength 1.54178
_diffrn_reflns_av_R_equivalents 0.0520
_diffrn_reflns_av_unetI/netI 0.0327
_diffrn_reflns_Laue_measured_fraction_full 0.979
_diffrn_reflns_Laue_measured_fraction_max 0.979
_diffrn_reflns_limit_h_max 15
_diffrn_reflns_limit_h_min -15
_diffrn_reflns_limit_k_max 17
_diffrn_reflns_limit_k_min -17
_diffrn_reflns_limit_l_max 27
_diffrn_reflns_limit_l_min -19
_diffrn_reflns_number 52032
_diffrn_reflns_point_group_measured_fraction_full 0.979
_diffrn_reflns_point_group_measured_fraction_max 0.979
_diffrn_reflns_theta_full 66.493
_diffrn_reflns_theta_max 66.493
_diffrn_reflns_theta_min 3.486
_exptl_absorpt_coefficient_mu 10.012
_exptl_absorpt_correction_T_max 0.9935
_exptl_absorpt_correction_T_min 0.8802
_exptl_absorpt_correction_type multi-scan
_exptl_absorpt_process_details SADABS
_exptl_crystal_colour 'clear light yellow'
_exptl_crystal_colour_lustre clear
_exptl_crystal_colour_modifier light
_exptl_crystal_colour_primary yellow
_exptl_crystal_density_diffrn 1.689
_exptl_crystal_description block
_exptl_crystal_F_000 2112
_exptl_crystal_recrystallization_method CHCl3/Hexane
_exptl_crystal_size_max 0.08
_exptl_crystal_size_mid 0.08
_exptl_crystal_size_min 0.05
_refine_diff_density_max 1.872
_refine_diff_density_min -1.194
_refine_diff_density_rms 0.127
_refine_ls_extinction_method none
_refine_ls_goodness_of_fit_ref 1.044
_refine_ls_hydrogen_treatment constr
_refine_ls_matrix_type full
_refine_ls_number_parameters 526
_refine_ls_number_reflns 7237
_refine_ls_number_restraints 0
_refine_ls_restrained_S_all 1.044
_refine_ls_R_factor_all 0.0329
_refine_ls_R_factor_gt 0.0323
_refine_ls_shift/su_max 0.002
_refine_ls_shift/su_mean 0.000
_refine_ls_structure_factor_coef Fsqd
_refine_ls_weighting_details 'w=1/[\s^2^(Fo^2^)+(0.0550P)^2^+9.5188P] where P=(Fo^2^+2Fc^2^)/3'
_refine_ls_weighting_scheme calc
_refine_ls_wR_factor_gt 0.0879
_refine_ls_wR_factor_ref 0.0886
_reflns_Friedel_coverage 0.000
_reflns_number_gt 7035
_reflns_number_total 7237
_reflns_threshold_expression 'I > 2\s(I)'
_cod_data_source_file om7b00038_si_002.cif
_cod_data_source_block dq25_0m
_cod_database_code 4089227
_shelx_shelxl_version_number 2014/7
_shelx_space_group_comment
;
The symmetry employed for this shelxl refinement is uniquely defined
by the following loop, which should always be used as a source of
symmetry information in preference to the above space-group names.
They are only intended as comments.
;
_olex2_refinement_description
;
1. Fixed Uiso
 At 1.2 times of:
  All C(H) groups
 At 1.5 times of:
  All C(H,H,H) groups
2.a Ternary CH refined with riding coordinates:
 C44(H44), C45(H45)
2.b Aromatic/amide H refined with riding coordinates:
 C3(H3), C25(H25), C9(H9), C14(H14), C32(H32), C19(H19), C16(H16), C31(H31),
 C26(H26), C35(H35), C41(H41), C2(H2), C8(H8), C4(H4), C29(H29), C5(H5), C6(H6),
  C43(H43), C22(H22), C10(H10), C20(H20), C42(H42), C28(H28), C21(H21), C33(H33)
2.c Idealised Me refined as rotating group:
 C38(H38A,H38B,H38C), C37(H37A,H37B,H37C), C30(H30A,H30B,H30C)
;
_olex2_submission_special_instructions 'No special instructions were received'

loop_
_space_group_symop_operation_xyz
'x, y, z'
'-x, y+1/2, -z+1/2'
'-x, -y, -z'
'x, -y-1/2, z-1/2'

loop_
_atom_site_label
_atom_site_type_symbol
_atom_site_fract_x
_atom_site_fract_y
_atom_site_fract_z
_atom_site_U_iso_or_equiv
_atom_site_adp_type
_atom_site_occupancy
_atom_site_site_symmetry_order
_atom_site_calc_flag
_atom_site_refinement_flags_posn
Ir1 Ir 0.19843(2) 0.78877(2) 0.44666(2) 0.01133(8) Uani 1 1 d .
N3 N 0.3230(2) 0.9496(2) 0.50173(12) 0.0148(6) Uani 1 1 d .
N2 N 0.1043(2) 0.6819(2) 0.40875(13) 0.0154(6) Uani 1 1 d .
C3 C 0.3020(3) 0.9787(3) 0.25662(15) 0.0206(7) Uani 1 1 d .
H3 H 0.3509 0.9876 0.2274 0.025 Uiso 1 1 calc R
N1 N 0.1307(2) 0.7707(2) 0.52286(13) 0.0136(6) Uani 1 1 d .
C25 C -0.1780(3) 0.7152(2) 0.64816(17) 0.0190(8) Uani 1 1 d .
H25 H -0.2045 0.7305 0.6093 0.023 Uiso 1 1 calc R
C36 C 0.2803(2) 0.8867(2) 0.47993(14) 0.0122(7) Uani 1 1 d .
C12 C 0.0807(3) 0.8767(2) 0.43112(15) 0.0134(7) Uani 1 1 d .
C7 C 0.0686(3) 0.9375(2) 0.38326(15) 0.0138(7) Uani 1 1 d .
C17 C 0.1715(3) 0.7204(2) 0.56971(16) 0.0143(7) Uani 1 1 d .
C1 C 0.2344(3) 0.8833(2) 0.33396(14) 0.0137(7) Uani 1 1 d .
C27 C -0.2122(3) 0.6728(3) 0.74794(17) 0.0241(8) Uani 1 1 d .
C9 C -0.1020(3) 0.9814(2) 0.41801(15) 0.0177(7) Uani 1 1 d .
H9 H -0.1647 1.0167 0.4127 0.021 Uiso 1 1 calc R
C14 C -0.0308(3) 0.7935(2) 0.56897(16) 0.0158(7) Uani 1 1 d .
H14 H -0.0982 0.8217 0.5693 0.019 Uiso 1 1 calc R
C32 C 0.0572(3) 0.6916(3) 0.35408(16) 0.0193(7) Uani 1 1 d .
H32 H 0.0650 0.7481 0.3339 0.023 Uiso 1 1 calc R
C19 C 0.3340(3) 0.6744(3) 0.62758(16) 0.0203(7) Uani 1 1 d .
H19 H 0.2992 0.6929 0.6613 0.024 Uiso 1 1 calc R
C16 C 0.1063(3) 0.7011(2) 0.61513(16) 0.0158(7) Uani 1 1 d .
H16 H 0.1329 0.6636 0.6470 0.019 Uiso 1 1 calc R
C23 C 0.3379(3) 0.6637(2) 0.52075(15) 0.0144(7) Uani 1 1 d .
C24 C -0.0689(3) 0.7120(2) 0.66120(16) 0.0168(8) Uani 1 1 d .
C38 C 0.4072(3) 0.9512(3) 0.62139(17) 0.0258(8) Uani 1 1 d .
H38A H 0.4536 0.9598 0.6572 0.039 Uiso 1 1 calc GR
H38B H 0.4258 0.8941 0.6019 0.039 Uiso 1 1 calc GR
H38C H 0.3337 0.9480 0.6318 0.039 Uiso 1 1 calc GR
C31 C 0.0911(3) 0.6019(2) 0.43706(16) 0.0198(7) Uani 1 1 d .
H31 H 0.1235 0.5941 0.4757 0.024 Uiso 1 1 calc R
C13 C 0.0318(3) 0.8104(2) 0.52327(15) 0.0151(7) Uani 1 1 d .
C34 C 0.4200(3) 1.0309(3) 0.58022(16) 0.0190(7) Uani 1 1 d .
C18 C 0.2816(3) 0.6873(2) 0.57104(16) 0.0164(7) Uani 1 1 d .
C40 C 0.3866(3) 1.1005(2) 0.48167(16) 0.0182(7) Uani 1 1 d .
C26 C -0.2480(3) 0.6968(3) 0.69029(18) 0.0229(8) Uani 1 1 d .
H26 H -0.3217 0.7005 0.6801 0.027 Uiso 1 1 calc R
C35 C -0.0151(3) 0.5403(3) 0.35559(18) 0.0277(8) Uani 1 1 d .
H35 H -0.0555 0.4919 0.3374 0.033 Uiso 1 1 calc R
C41 C 0.4440(3) 1.1766(3) 0.50179(17) 0.0228(8) Uani 1 1 d .
H41 H 0.4527 1.2265 0.4757 0.027 Uiso 1 1 calc R
C15 C 0.0043(3) 0.7347(2) 0.61538(15) 0.0171(7) Uani 1 1 d .
C2 C 0.3048(3) 0.8987(3) 0.28987(15) 0.0178(7) Uani 1 1 d .
H2 H 0.3556 0.8530 0.2826 0.021 Uiso 1 1 calc R
C8 C -0.0261(3) 0.9879(2) 0.37721(15) 0.0178(7) Uani 1 1 d .
H8 H -0.0383 1.0275 0.3442 0.021 Uiso 1 1 calc R
C4 C 0.2276(3) 1.0454(3) 0.26630(16) 0.0214(7) Uani 1 1 d .
H4 H 0.2271 1.1016 0.2452 0.026 Uiso 1 1 calc R
C29 C -0.0328(3) 0.6870(3) 0.71854(16) 0.0221(7) Uani 1 1 d .
H29 H 0.0408 0.6829 0.7288 0.027 Uiso 1 1 calc R
C5 C 0.0318(3) 0.5306(3) 0.41174(18) 0.0268(8) Uani 1 1 d .
H5 H 0.0236 0.4752 0.4330 0.032 Uiso 1 1 calc R
C37 C 0.3385(3) 1.0936(3) 0.41997(16) 0.0222(8) Uani 1 1 d .
H37A H 0.3641 1.0379 0.4014 0.033 Uiso 1 1 calc GR
H37B H 0.3585 1.1474 0.3974 0.033 Uiso 1 1 calc GR
H37C H 0.2616 1.0909 0.4206 0.033 Uiso 1 1 calc GR
C11 C 0.0046(3) 0.8710(2) 0.47270(15) 0.0138(6) Uani 1 1 d .
C6 C 0.1540(3) 1.0290(2) 0.30710(15) 0.0182(7) Uani 1 1 d .
H6 H 0.1019 1.0744 0.3124 0.022 Uiso 1 1 calc R
C43 C 0.4754(3) 1.1094(3) 0.59783(17) 0.0245(8) Uani 1 1 d .
H43 H 0.5049 1.1140 0.6373 0.029 Uiso 1 1 calc R
C39 C 0.3770(2) 1.0279(2) 0.52213(15) 0.0157(7) Uani 1 1 d .
C22 C 0.4351(3) 0.6179(2) 0.53099(16) 0.0193(7) Uani 1 1 d .
H22 H 0.4692 0.5951 0.4981 0.023 Uiso 1 1 calc R
C30 C -0.2896(4) 0.6522(3) 0.79322(18) 0.0344(10) Uani 1 1 d .
H30A H -0.2512 0.6377 0.8310 0.052 Uiso 1 1 calc GR
H30B H -0.3333 0.5996 0.7802 0.052 Uiso 1 1 calc GR
H30C H -0.3347 0.7058 0.7981 0.052 Uiso 1 1 calc GR
C10 C -0.0873(3) 0.9240(2) 0.46630(15) 0.0178(7) Uani 1 1 d .
H10 H -0.1387 0.9206 0.4946 0.021 Uiso 1 1 calc R
C20 C 0.4329(3) 0.6362(3) 0.63578(17) 0.0240(8) Uani 1 1 d .
H20 H 0.4667 0.6313 0.6742 0.029 Uiso 1 1 calc R
C42 C 0.4888(3) 1.1815(3) 0.55909(19) 0.0269(8) Uani 1 1 d .
H42 H 0.5284 1.2340 0.5718 0.032 Uiso 1 1 calc R
C28 C -0.1042(3) 0.6679(3) 0.76067(16) 0.0246(8) Uani 1 1 d .
H28 H -0.0780 0.6510 0.7993 0.030 Uiso 1 1 calc R
C21 C 0.4829(3) 0.6048(3) 0.58669(17) 0.0237(8) Uani 1 1 d .
H21 H 0.5492 0.5746 0.5917 0.028 Uiso 1 1 calc R
C33 C -0.0019(3) 0.6227(3) 0.32628(18) 0.0252(8) Uani 1 1 d .
H33 H -0.0332 0.6316 0.2875 0.030 Uiso 1 1 calc R
C1A C 0.1525(3) 0.9483(2) 0.34120(14) 0.0160(7) Uani 1 1 d .
O1 O 0.25026(19) 0.80505(16) 0.36490(11) 0.0155(5) Uani 1 1 d .
O2 O 0.30557(19) 0.68053(16) 0.46518(10) 0.0153(5) Uani 1 1 d .
C44 C 0.2861(3) 0.3612(3) 0.55344(17) 0.0265(9) Uani 1 1 d .
H44 H 0.3574 0.3322 0.5529 0.032 Uiso 1 1 calc R
Cl2 Cl 0.26099(9) 0.42186(8) 0.48732(5) 0.0385(2) Uani 1 1 d .
Cl5 Cl 0.71765(10) 0.47560(7) 0.66742(5) 0.0423(3) Uani 1 1 d .
Cl1 Cl 0.19227(10) 0.27377(8) 0.55999(5) 0.0394(3) Uani 1 1 d .
Cl3 Cl 0.28718(10) 0.43622(8) 0.61357(5) 0.0426(3) Uani 1 1 d .
Cl6 Cl 0.76225(12) 0.34696(8) 0.76243(5) 0.0537(3) Uani 1 1 d .
Cl4 Cl 0.55043(12) 0.36110(13) 0.70774(11) 0.0954(7) Uani 1 1 d .
C45 C 0.6852(4) 0.3674(3) 0.6955(2) 0.0401(11) Uani 1 1 d .
H45 H 0.7019 0.3192 0.6663 0.048 Uiso 1 1 calc R

loop_
_atom_site_aniso_label
_atom_site_aniso_U_11
_atom_site_aniso_U_22
_atom_site_aniso_U_33
_atom_site_aniso_U_23
_atom_site_aniso_U_13
_atom_site_aniso_U_12
Ir1 0.01449(11) 0.00933(11) 0.01036(11) -0.00030(4) 0.00209(7) -0.00008(4)
N3 0.0183(14) 0.0133(14) 0.0130(14) -0.0024(11) 0.0032(11) -0.0014(12)
N2 0.0154(14) 0.0144(14) 0.0169(15) -0.0020(12) 0.0034(11) 0.0009(11)
C3 0.0250(18) 0.0246(19) 0.0127(17) 0.0031(14) 0.0052(14) -0.0026(15)
N1 0.0158(14) 0.0112(12) 0.0139(14) -0.0005(11) 0.0011(11) 0.0008(11)
C25 0.025(2) 0.0167(19) 0.0149(19) 0.0017(12) 0.0027(15) 0.0019(13)
C36 0.0122(15) 0.0160(17) 0.0086(15) -0.0001(13) 0.0017(12) 0.0004(13)
C12 0.0166(16) 0.0091(15) 0.0141(16) -0.0033(12) -0.0030(13) 0.0005(12)
C7 0.0196(17) 0.0089(15) 0.0128(16) -0.0012(12) -0.0006(13) -0.0008(13)
C17 0.0203(18) 0.0100(16) 0.0127(17) 0.0006(12) 0.0014(14) -0.0028(12)
C1 0.0207(17) 0.0116(16) 0.0091(15) 0.0021(12) 0.0022(13) -0.0035(13)
C27 0.035(2) 0.0185(19) 0.0201(19) -0.0003(15) 0.0089(16) -0.0061(16)
C9 0.0160(16) 0.0157(17) 0.0213(18) -0.0011(14) -0.0010(13) 0.0043(13)
C14 0.0184(18) 0.0131(17) 0.0161(18) 0.0000(12) 0.0034(14) 0.0004(12)
C32 0.0223(18) 0.0176(17) 0.0178(18) -0.0017(15) -0.0002(14) 0.0013(14)
C19 0.0248(19) 0.0199(19) 0.0162(18) 0.0023(14) 0.0005(14) -0.0039(15)
C16 0.0224(18) 0.0120(16) 0.0132(17) 0.0012(12) 0.0030(14) -0.0019(13)
C23 0.0177(16) 0.0079(15) 0.0174(17) 0.0038(12) 0.0002(13) -0.0023(12)
C24 0.027(2) 0.0099(17) 0.0139(18) -0.0010(11) 0.0035(15) -0.0007(12)
C38 0.0238(19) 0.036(2) 0.0177(18) 0.0065(16) 0.0047(14) 0.0027(16)
C31 0.0228(18) 0.0163(17) 0.0203(18) 0.0024(14) 0.0016(14) -0.0020(14)
C13 0.0137(16) 0.0114(15) 0.0203(18) -0.0019(14) 0.0021(13) 0.0000(13)
C34 0.0143(16) 0.0239(18) 0.0195(18) -0.0061(14) 0.0056(13) 0.0039(14)
C18 0.0193(17) 0.0102(15) 0.0196(18) 0.0019(14) -0.0001(14) -0.0002(14)
C40 0.0146(16) 0.0164(17) 0.0243(19) -0.0014(14) 0.0062(14) 0.0027(13)
C26 0.023(2) 0.0206(18) 0.026(2) 0.0021(15) 0.0072(16) -0.0019(15)
C35 0.028(2) 0.0197(19) 0.035(2) -0.0064(16) -0.0017(17) -0.0051(15)
C41 0.0198(18) 0.0162(18) 0.033(2) -0.0010(15) 0.0099(15) -0.0008(14)
C15 0.0249(18) 0.0112(15) 0.0152(17) -0.0028(14) 0.0012(14) -0.0035(14)
C2 0.0203(17) 0.0205(18) 0.0124(16) -0.0022(13) 0.0007(13) 0.0011(14)
C8 0.0240(18) 0.0151(17) 0.0139(16) 0.0003(13) -0.0003(14) -0.0002(14)
C4 0.0276(19) 0.0210(18) 0.0156(17) 0.0064(14) 0.0017(14) -0.0021(15)
C29 0.0265(19) 0.0239(18) 0.0156(18) 0.0001(15) -0.0004(15) -0.0037(16)
C5 0.031(2) 0.0200(19) 0.029(2) 0.0012(16) 0.0044(16) -0.0036(16)
C37 0.0237(18) 0.0225(19) 0.0209(19) 0.0043(15) 0.0045(15) 0.0042(15)
C11 0.0137(15) 0.0113(15) 0.0162(16) -0.0008(13) 0.0000(12) 0.0000(12)
C6 0.0221(17) 0.0194(17) 0.0130(16) 0.0027(13) 0.0004(13) 0.0033(14)
C43 0.0167(17) 0.033(2) 0.0235(19) -0.0144(16) 0.0012(14) 0.0025(15)
C39 0.0115(15) 0.0145(16) 0.0217(18) -0.0045(13) 0.0048(13) 0.0014(13)
C22 0.0183(17) 0.0149(17) 0.0252(19) 0.0039(14) 0.0052(14) -0.0013(13)
C30 0.039(2) 0.044(3) 0.021(2) 0.0040(18) 0.0120(17) -0.0072(19)
C10 0.0183(17) 0.0165(17) 0.0191(18) -0.0010(14) 0.0054(13) -0.0019(13)
C20 0.0239(19) 0.0241(19) 0.0231(19) 0.0067(15) -0.0041(15) -0.0032(15)
C42 0.0188(18) 0.0214(19) 0.041(2) -0.0143(18) 0.0075(16) -0.0024(15)
C28 0.035(2) 0.027(2) 0.0125(17) 0.0022(14) 0.0028(15) -0.0067(16)
C21 0.0173(17) 0.0225(19) 0.031(2) 0.0108(16) 0.0026(15) -0.0001(14)
C33 0.0248(19) 0.025(2) 0.025(2) -0.0042(16) -0.0034(15) -0.0024(15)
C1A 0.0192(16) 0.0172(17) 0.0117(16) -0.0040(13) 0.0009(13) -0.0027(13)
O1 0.0183(12) 0.0124(11) 0.0161(12) 0.0008(9) 0.0030(10) 0.0001(9)
O2 0.0196(12) 0.0109(11) 0.0154(12) 0.0012(9) 0.0009(9) 0.0021(9)
C44 0.0275(19) 0.024(2) 0.028(2) -0.0024(15) 0.0024(16) -0.0031(16)
Cl2 0.0522(6) 0.0371(6) 0.0264(5) 0.0049(4) 0.0027(4) -0.0011(5)
Cl5 0.0528(7) 0.0262(5) 0.0471(7) 0.0007(4) -0.0035(5) 0.0074(5)
Cl1 0.0445(6) 0.0306(5) 0.0427(6) -0.0001(5) -0.0005(5) -0.0167(5)
Cl3 0.0544(7) 0.0452(6) 0.0290(5) -0.0150(5) 0.0081(5) -0.0189(5)
Cl6 0.0885(10) 0.0377(6) 0.0381(6) 0.0047(5) 0.0277(6) 0.0100(6)
Cl4 0.0440(8) 0.0733(11) 0.175(2) -0.0584(12) 0.0486(10) -0.0134(7)
C45 0.044(3) 0.027(2) 0.051(3) -0.013(2) 0.020(2) -0.0020(19)

loop_
_atom_type_symbol
_atom_type_description
_atom_type_scat_dispersion_real
_atom_type_scat_dispersion_imag
_atom_type_scat_source
C C 0.0181 0.0091 'International Tables Vol C Tables 4.2.6.8 and 6.1.1.4'
H H 0.0000 0.0000 'International Tables Vol C Tables 4.2.6.8 and 6.1.1.4'
Cl Cl 0.3639 0.7018 'International Tables Vol C Tables 4.2.6.8 and 6.1.1.4'
Ir Ir -4.7710 6.5667 'International Tables Vol C Tables 4.2.6.8 and 6.1.1.4'
N N 0.0311 0.0180 'International Tables Vol C Tables 4.2.6.8 and 6.1.1.4'
O O 0.0492 0.0322 'International Tables Vol C Tables 4.2.6.8 and 6.1.1.4'

loop_
_geom_angle_atom_site_label_1
_geom_angle_atom_site_label_2
_geom_angle_atom_site_label_3
_geom_angle
N1 Ir1 N2 89.46(11)
N1 Ir1 O1 173.44(10)
N1 Ir1 O2 92.23(11)
C36 Ir1 N2 178.57(12)
C36 Ir1 N1 90.63(13)
C36 Ir1 C12 88.34(13)
C36 Ir1 O1 94.21(12)
C36 Ir1 O2 98.92(12)
C12 Ir1 N2 90.25(12)
C12 Ir1 N1 82.83(13)
C12 Ir1 O1 92.88(12)
C12 Ir1 O2 171.29(12)
O1 Ir1 N2 85.59(10)
O1 Ir1 O2 91.39(9)
O2 Ir1 N2 82.51(11)
C36 N3 C39 174.1(3)
C32 N2 Ir1 120.1(2)
C31 N2 Ir1 121.9(2)
C31 N2 C32 118.0(3)
C4 C3 C2 119.7(3)
C17 N1 Ir1 125.7(2)
C17 N1 C13 121.0(3)
C13 N1 Ir1 113.3(2)
C26 C25 C24 121.7(4)
N3 C36 Ir1 174.6(3)
C7 C12 Ir1 125.9(3)
C11 C12 Ir1 112.9(2)
C11 C12 C7 121.1(3)
C12 C7 C8 116.9(3)
C12 C7 C1A 121.3(3)
C8 C7 C1A 121.8(3)
N1 C17 C16 118.2(3)
N1 C17 C18 119.9(3)
C16 C17 C18 121.9(3)
C2 C1 C1A 118.8(3)
O1 C1 C2 115.3(3)
O1 C1 C1A 125.9(3)
C26 C27 C30 120.3(4)
C28 C27 C26 117.5(3)
C28 C27 C30 122.2(4)
C10 C9 C8 120.7(3)
C13 C14 C15 120.4(3)
N2 C32 C33 122.5(4)
C20 C19 C18 122.9(3)
C15 C16 C17 122.3(3)
C22 C23 C18 117.6(3)
O2 C23 C18 125.3(3)
O2 C23 C22 117.1(3)
C25 C24 C15 120.3(3)
C25 C24 C29 117.5(3)
C29 C24 C15 122.2(3)
N2 C31 C5 122.2(3)
N1 C13 C11 114.2(3)
C14 C13 N1 120.2(3)
C14 C13 C11 125.6(3)
C43 C34 C38 122.0(3)
C43 C34 C39 117.1(3)
C39 C34 C38 120.8(3)
C19 C18 C17 116.5(3)
C19 C18 C23 117.6(3)
C23 C18 C17 125.9(3)
C41 C40 C37 122.3(3)
C41 C40 C39 116.8(3)
C39 C40 C37 120.9(3)
C25 C26 C27 121.0(4)
C5 C35 C33 118.3(4)
C42 C41 C40 121.5(4)
C14 C15 C24 118.8(3)
C16 C15 C14 117.4(3)
C16 C15 C24 123.8(3)
C3 C2 C1 121.9(3)
C9 C8 C7 121.9(3)
C6 C4 C3 119.1(3)
C28 C29 C24 120.4(4)
C35 C5 C31 119.7(4)
C12 C11 C13 115.3(3)
C10 C11 C12 120.5(3)
C10 C11 C13 124.1(3)
C4 C6 C1A 123.3(3)
C34 C43 C42 121.5(4)
N3 C39 C40 117.3(3)
C34 C39 N3 119.5(3)
C34 C39 C40 123.2(3)
C21 C22 C23 122.9(3)
C9 C10 C11 118.8(3)
C19 C20 C21 119.1(3)
C41 C42 C43 119.8(3)
C27 C28 C29 122.0(4)
C22 C21 C20 119.4(3)
C32 C33 C35 119.3(4)
C1 C1A C7 124.4(3)
C6 C1A C7 118.6(3)
C6 C1A C1 116.9(3)
C1 O1 Ir1 122.1(2)
C23 O2 Ir1 118.9(2)
Cl2 C44 Cl1 110.7(2)
Cl3 C44 Cl2 110.2(2)
Cl3 C44 Cl1 110.8(2)
Cl5 C45 Cl6 109.4(3)
Cl4 C45 Cl5 111.1(3)
Cl4 C45 Cl6 110.0(3)

loop_
_geom_bond_atom_site_label_1
_geom_bond_atom_site_label_2
_geom_bond_distance
Ir1 N2 2.111(3)
Ir1 N1 2.004(3)
Ir1 C36 1.893(3)
Ir1 C12 1.983(3)
Ir1 O1 2.028(2)
Ir1 O2 2.107(2)
N3 C36 1.159(5)
N3 C39 1.394(4)
N2 C32 1.349(5)
N2 C31 1.348(5)
C3 C2 1.388(5)
C3 C4 1.384(5)
N1 C17 1.365(5)
N1 C13 1.386(4)
C25 C24 1.399(6)
C25 C26 1.378(6)
C12 C7 1.403(5)
C12 C11 1.400(5)
C7 C8 1.408(5)
C7 C1A 1.489(5)
C17 C16 1.396(5)
C17 C18 1.479(5)
C1 C2 1.406(5)
C1 C1A 1.425(5)
C1 O1 1.348(4)
C27 C26 1.402(6)
C27 C30 1.502(5)
C27 C28 1.385(6)
C9 C8 1.387(5)
C9 C10 1.382(5)
C14 C13 1.374(5)
C14 C15 1.407(5)
C32 C33 1.381(5)
C19 C18 1.418(5)
C19 C20 1.375(5)
C16 C15 1.387(5)
C23 C18 1.432(5)
C23 C22 1.410(5)
C23 O2 1.324(4)
C24 C15 1.480(5)
C24 C29 1.400(5)
C38 C34 1.507(5)
C31 C5 1.385(5)
C13 C11 1.471(5)
C34 C43 1.388(5)
C34 C39 1.394(5)
C40 C41 1.387(5)
C40 C37 1.494(5)
C40 C39 1.412(5)
C35 C5 1.378(6)
C35 C33 1.389(6)
C41 C42 1.387(6)
C4 C6 1.383(5)
C29 C28 1.392(5)
C11 C10 1.400(5)
C6 C1A 1.409(5)
C43 C42 1.388(6)
C22 C21 1.379(5)
C20 C21 1.400(6)
C44 Cl2 1.754(4)
C44 Cl1 1.759(4)
C44 Cl3 1.750(4)
Cl5 C45 1.761(5)
Cl6 C45 1.776(6)
Cl4 C45 1.757(5)
